data_7714553
loop_
_publ_author_name
'Wang, Haolong'
'Gao, Pengyuan'
'Cui, Tengfei'
'Wang, Dongqi'
'Liu, Jinping'
'He, Hui'
'Chen, Zongyuan'
'Jin, Qiang'
'Guo, Zhijun'

_publ_section_title
;
 New asymmetric tetradentate phenanthroline chelators with pyrazole and
 amide groups for complexation and solvent extraction of Ln(III)/Am(III).
;
_journal_issue 2
_journal_name_full 'Dalton transactions (Cambridge, England : 2003)'
_journal_page_first 601
_journal_page_last 611
_journal_paper_doi 10.1039/d3dt03194b
_journal_volume 53
_journal_year 2024
_chemical_formula_moiety 'C22 H22 Eu N8 O10'
_chemical_formula_sum 'C22 H22 Eu N8 O10'
_chemical_formula_weight 710.43
_space_group_crystal_system monoclinic
_space_group_IT_number 14
_space_group_name_Hall '-P 2yn'
_space_group_name_H-M_alt 'P 1 21/n 1'
_atom_sites_solution_hydrogens geom
_atom_sites_solution_primary dual
_audit_creation_date 2023-10-27
_audit_creation_method
;
Olex2 1.5-ac5-024
(compiled 2022.04.12 svn.rca3783a0 for Rigaku Oxford Diffraction, GUI svn.r6498)
;
_audit_update_record
;
2023-10-27 deposited with the CCDC.	2023-11-22 downloaded from the CCDC.
;
_cell_angle_alpha 90
_cell_angle_beta 95.093(3)
_cell_angle_gamma 90
_cell_formula_units_Z 4
_cell_length_a 9.1272(3)
_cell_length_b 14.1154(4)
_cell_length_c 20.6307(7)
_cell_measurement_reflns_used 12564
_cell_measurement_temperature 301.74(10)
_cell_measurement_theta_max 31.1070
_cell_measurement_theta_min 1.7640
_cell_volume 2647.44(15)
_computing_cell_refinement 'CrysAlisPro 1.171.42.93a (Rigaku OD, 2023)'
_computing_data_collection 'CrysAlisPro 1.171.42.93a (Rigaku OD, 2023)'
_computing_data_reduction 'CrysAlisPro 1.171.42.93a (Rigaku OD, 2023)'
_computing_molecular_graphics 'Olex2 1.5-ac5-024 (Dolomanov et al., 2009)'
_computing_publication_material 'Olex2 1.5-ac5-024 (Dolomanov et al., 2009)'
_computing_structure_refinement 'SHELXL 2018/3 (Sheldrick, 2015)'
_computing_structure_solution 'SHELXT 2018/2 (Sheldrick, 2018)'
_diffrn_ambient_environment air
_diffrn_ambient_temperature 301.74(10)
_diffrn_detector 'Hybrid Pixel Array Detector'
_diffrn_detector_area_resol_mean 10.0000
_diffrn_detector_type HyPix
_diffrn_measured_fraction_theta_full 1.000
_diffrn_measured_fraction_theta_max 0.795
_diffrn_measurement_details
;
List of Runs (angles in degrees, time in seconds):

  # Type    Start    End  Width  t~exp~   \w     \q     \k     \f   Frames
#--------------------------------------------------------------------------
  1  \w      4.00  61.00   0.50    1.86    --    3.89  57.00  60.00  114
  2  \w    -13.00  49.00   0.50    1.86    --   -6.24  57.00 150.00  124
  3  \w     10.00  36.00   0.50    1.86    --    3.89 -99.00  30.00   52
  4  \w    -61.00   6.00   0.50    1.86    --   -6.24 -57.00-180.00  134
;
_diffrn_measurement_device 'four-circle diffractometer'
_diffrn_measurement_device_type 'XtaLAB Synergy R, DW system, HyPix'
_diffrn_measurement_method '\w scans'
_diffrn_orient_matrix_type 'CrysAlisPro convention (1999,Acta A55,543-557)'
_diffrn_orient_matrix_UB_11 0.0363083000
_diffrn_orient_matrix_UB_12 0.0395193000
_diffrn_orient_matrix_UB_13 0.0153689000
_diffrn_orient_matrix_UB_21 0.0418831000
_diffrn_orient_matrix_UB_22 -0.0309177000
_diffrn_orient_matrix_UB_23 0.0214753000
_diffrn_orient_matrix_UB_31 0.0548717000
_diffrn_orient_matrix_UB_32 -0.0025551000
_diffrn_orient_matrix_UB_33 -0.0222174000
_diffrn_radiation_monochromator mirror
_diffrn_radiation_probe x-ray
_diffrn_radiation_type 'Mo K\a'
_diffrn_radiation_wavelength 0.71073
_diffrn_reflns_av_R_equivalents 0.0335
_diffrn_reflns_av_unetI/netI 0.0373
_diffrn_reflns_Laue_measured_fraction_full 1.000
_diffrn_reflns_Laue_measured_fraction_max 0.795
_diffrn_reflns_limit_h_max 11
_diffrn_reflns_limit_h_min -12
_diffrn_reflns_limit_k_max 16
_diffrn_reflns_limit_k_min -19
_diffrn_reflns_limit_l_max 25
_diffrn_reflns_limit_l_min -25
_diffrn_reflns_number 19329
_diffrn_reflns_point_group_measured_fraction_full 1.000
_diffrn_reflns_point_group_measured_fraction_max 0.795
_diffrn_reflns_theta_full 25.242
_diffrn_reflns_theta_max 30.937
_diffrn_reflns_theta_min 1.750
_diffrn_source 'Rotating-anode X-ray tube'
_diffrn_source_type 'Rigaku (Mo) X-ray Source'
_exptl_absorpt_coefficient_mu 2.440
_exptl_absorpt_correction_T_max 1.00000
_exptl_absorpt_correction_T_min 0.94732
_exptl_absorpt_correction_type multi-scan
_exptl_absorpt_process_details
;
CrysAlisPro 1.171.42.93a (Rigaku Oxford Diffraction, 2023)
Empirical absorption correction using spherical harmonics,
implemented in SCALE3 ABSPACK scaling algorithm.
;
_exptl_crystal_colour 'clear light colourless'
_exptl_crystal_colour_lustre clear
_exptl_crystal_colour_modifier light
_exptl_crystal_colour_primary colourless
_exptl_crystal_density_diffrn 1.782
_exptl_crystal_description block
_exptl_crystal_F_000 1412
_exptl_crystal_size_max 0.12
_exptl_crystal_size_mid 0.08
_exptl_crystal_size_min 0.07
_refine_diff_density_max 0.878
_refine_diff_density_min -0.559
_refine_diff_density_rms 0.089
_refine_ls_extinction_method none
_refine_ls_goodness_of_fit_ref 1.018
_refine_ls_hydrogen_treatment constr
_refine_ls_matrix_type full
_refine_ls_number_parameters 373
_refine_ls_number_reflns 6680
_refine_ls_number_restraints 0
_refine_ls_restrained_S_all 1.018
_refine_ls_R_factor_all 0.0409
_refine_ls_R_factor_gt 0.0282
_refine_ls_shift/su_max 0.002
_refine_ls_shift/su_mean 0.000
_refine_ls_structure_factor_coef Fsqd
_refine_ls_weighting_details 'w=1/[\s^2^(Fo^2^)+(0.0283P)^2^+1.9660P] where P=(Fo^2^+2Fc^2^)/3'
_refine_ls_weighting_scheme calc
_refine_ls_wR_factor_gt 0.0652
_refine_ls_wR_factor_ref 0.0708
_reflns_Friedel_coverage 0.000
_reflns_number_gt 5297
_reflns_number_total 6680
_reflns_threshold_expression 'I > 2\s(I)'
_cod_data_source_file d3dt03194b2.cif
_cod_data_source_block wanghaol_1025_auto
_cod_depositor_comments 'Adding full bibliography for 7714553.cif.'
_cod_original_cell_volume 2647.44(14)
_cod_database_code 7714553
_shelx_shelxl_version_number 2018/3
_shelx_space_group_comment
;
The symmetry employed for this shelxl refinement is uniquely defined
by the following loop, which should always be used as a source of
symmetry information in preference to the above space-group names.
They are only intended as comments.
;
_olex2_refinement_description
;
1. Fixed Uiso
 At 1.2 times of:
  All C(H) groups, All C(H,H) groups
 At 1.5 times of:
  All C(H,H,H) groups
2.a Secondary CH2 refined with riding coordinates:
 C2(H2A,H2B), C9(H9A,H9B), C17(H17A,H17B)
2.b Aromatic/amide H refined with riding coordinates:
 C3(H3), C7(H7), C10(H10), C11(H11), C13(H13), C15(H15), C16(H16)
2.c Idealised Me refined as rotating group:
 C5(H5A,H5B,H5C), C19(H19A,H19B,H19C), C21(H21A,H21B,H21C)
;
_olex2_submission_special_instructions 'No special instructions were received'
_oxdiff_exptl_absorpt_empirical_details
;
Empirical correction (ABSPACK) includes:
- Absorption correction using spherical harmonics
- Frame scaling
;
_oxdiff_exptl_absorpt_empirical_full_max 1.115
_oxdiff_exptl_absorpt_empirical_full_min 0.935

loop_
_space_group_symop_operation_xyz
'x, y, z'
'-x+1/2, y+1/2, -z+1/2'
'-x, -y, -z'
'x-1/2, -y-1/2, z-1/2'

loop_
_atom_site_label
_atom_site_type_symbol
_atom_site_fract_x
_atom_site_fract_y
_atom_site_fract_z
_atom_site_U_iso_or_equiv
_atom_site_adp_type
_atom_site_occupancy
_atom_site_site_symmetry_order
_atom_site_calc_flag
_atom_site_refinement_flags_posn
_atom_site_refinement_flags_adp
_atom_site_refinement_flags_occupancy
_atom_site_disorder_assembly
_atom_site_disorder_group
Eu1 Eu 0.37615(2) 0.73068(2) 0.33526(2) 0.03020(5) Uani 1 1 d . . . . .
O1 O 0.5664(2) 0.62051(15) 0.31599(10) 0.0391(5) Uani 1 1 d . . . . .
O2 O 0.3805(4) 0.8849(2) 0.16147(12) 0.0785(10) Uani 1 1 d . . . . .
O3 O 0.4620(3) 0.76489(18) 0.21882(12) 0.0505(6) Uani 1 1 d . . . . .
O4 O 0.5653(3) 0.75994(18) 0.42734(11) 0.0496(6) Uani 1 1 d . . . . .
O5 O 0.2924(3) 0.85120(19) 0.25260(10) 0.0510(6) Uani 1 1 d . . . . .
O6 O 0.5887(3) 0.84094(19) 0.34131(11) 0.0537(6) Uani 1 1 d . . . . .
O7 O 0.0394(3) 0.5717(2) 0.24102(15) 0.0750(9) Uani 1 1 d . . . . .
O8 O 0.2668(2) 0.61337(18) 0.25410(11) 0.0470(6) Uani 1 1 d . . . . .
O9 O 0.7582(4) 0.8465(3) 0.42165(16) 0.0972(12) Uani 1 1 d . . . . .
O10 O 0.1128(3) 0.6783(2) 0.31330(12) 0.0545(6) Uani 1 1 d . . . . .
N1 N 0.2410(3) 0.71912(17) 0.44308(11) 0.0330(5) Uani 1 1 d . . . . .
N2 N 0.6412(3) 0.8173(2) 0.39761(14) 0.0507(7) Uani 1 1 d . . . . .
N3 N 0.3793(3) 0.8345(2) 0.20908(11) 0.0432(6) Uani 1 1 d . . . . .
N4 N 0.3743(3) 0.56980(17) 0.39374(11) 0.0319(5) Uani 1 1 d . . . . .
N5 N 0.6016(3) 0.47407(19) 0.27741(12) 0.0380(6) Uani 1 1 d . . . . .
N6 N 0.3012(3) 0.97194(19) 0.36673(12) 0.0442(6) Uani 1 1 d . . . . .
N7 N 0.1369(3) 0.6195(2) 0.26889(13) 0.0463(7) Uani 1 1 d . . . . .
N8 N 0.2715(3) 0.88125(19) 0.38107(12) 0.0415(6) Uani 1 1 d . . . . .
C1 C 0.4537(3) 0.4998(2) 0.37218(14) 0.0350(6) Uani 1 1 d . . . . .
C2 C 0.5576(4) 0.3748(2) 0.26431(16) 0.0445(8) Uani 1 1 d . . . . .
H2A H 0.532788 0.367155 0.217903 0.053 Uiso 1 1 calc R U . . .
H2B H 0.469725 0.361495 0.285964 0.053 Uiso 1 1 calc R U . . .
C3 C 0.0807(4) 0.7028(3) 0.55128(15) 0.0471(8) Uani 1 1 d . . . . .
H3 H 0.025100 0.697873 0.586768 0.057 Uiso 1 1 calc R U . . .
C4 C 0.2138(3) 0.8851(2) 0.43828(13) 0.0363(6) Uani 1 1 d . . . . .
C5 C 0.6219(5) 0.5510(4) 0.17014(19) 0.0763(14) Uani 1 1 d . . . . .
H5A H 0.691981 0.572206 0.141263 0.114 Uiso 1 1 calc R U . . .
H5B H 0.559441 0.602799 0.179930 0.114 Uiso 1 1 calc R U . . .
H5C H 0.563217 0.501021 0.149711 0.114 Uiso 1 1 calc R U . . .
C6 C 0.1810(3) 0.7949(2) 0.46859(14) 0.0360(6) Uani 1 1 d . . . . .
C7 C 0.0975(4) 0.7887(2) 0.52238(15) 0.0446(8) Uani 1 1 d . . . . .
H7 H 0.054007 0.842568 0.538199 0.054 Uiso 1 1 calc R U . . .
C8 C 0.2245(3) 0.6345(2) 0.47202(13) 0.0327(6) Uani 1 1 d . . . . .
C9 C 0.3091(5) 1.1348(3) 0.41204(19) 0.0597(10) Uani 1 1 d . . . . .
H9A H 0.263827 1.168975 0.445823 0.072 Uiso 1 1 calc R U . . .
H9B H 0.273819 1.161762 0.370313 0.072 Uiso 1 1 calc R U . . .
C10 C 0.2085(4) 0.9783(2) 0.46076(15) 0.0446(8) Uani 1 1 d . . . . .
H10 H 0.172571 0.999208 0.499063 0.054 Uiso 1 1 calc R U . . .
C11 C 0.3842(4) 0.3947(2) 0.45500(16) 0.0441(7) Uani 1 1 d . . . . .
H11 H 0.387944 0.335506 0.474937 0.053 Uiso 1 1 calc R U . . .
C12 C 0.2985(3) 0.5544(2) 0.44614(13) 0.0331(6) Uani 1 1 d . . . . .
C13 C 0.2149(4) 0.4566(2) 0.53421(15) 0.0431(7) Uani 1 1 d . . . . .
H13 H 0.211235 0.398063 0.554649 0.052 Uiso 1 1 calc R U . . .
C14 C 0.5446(3) 0.5332(2) 0.31829(14) 0.0339(6) Uani 1 1 d . . . . .
C15 C 0.1434(4) 0.5309(2) 0.55726(15) 0.0425(7) Uani 1 1 d . . . . .
H15 H 0.090328 0.522748 0.593301 0.051 Uiso 1 1 calc R U . . .
C16 C 0.4636(4) 0.4115(2) 0.40290(16) 0.0434(7) Uani 1 1 d . . . . .
H16 H 0.523733 0.364548 0.388064 0.052 Uiso 1 1 calc R U . . .
C17 C 0.7019(4) 0.5147(3) 0.23204(18) 0.0531(9) Uani 1 1 d . . . . .
H17A H 0.771730 0.466585 0.221434 0.064 Uiso 1 1 calc R U . . .
H17B H 0.756966 0.566374 0.253553 0.064 Uiso 1 1 calc R U . . .
C18 C 0.2681(4) 1.0331(2) 0.41391(15) 0.0442(7) Uani 1 1 d . . . . .
C19 C 0.6745(4) 0.3034(3) 0.2865(2) 0.0606(10) Uani 1 1 d . . . . .
H19A H 0.762210 0.316189 0.265613 0.091 Uiso 1 1 calc R U . . .
H19B H 0.639940 0.240757 0.275213 0.091 Uiso 1 1 calc R U . . .
H19C H 0.695562 0.307729 0.332838 0.091 Uiso 1 1 calc R U . . .
C20 C 0.1474(3) 0.6219(2) 0.52747(14) 0.0374(7) Uani 1 1 d . . . . .
C21 C 0.4766(6) 1.1444(4) 0.4225(3) 0.0905(16) Uani 1 1 d . . . . .
H21A H 0.520686 1.112496 0.387991 0.136 Uiso 1 1 calc R U . . .
H21B H 0.511150 1.116489 0.463438 0.136 Uiso 1 1 calc R U . . .
H21C H 0.502955 1.210232 0.422529 0.136 Uiso 1 1 calc R U . . .
C22 C 0.2973(3) 0.4668(2) 0.47813(14) 0.0371(6) Uani 1 1 d . . . . .

loop_
_atom_site_aniso_label
_atom_site_aniso_U_11
_atom_site_aniso_U_22
_atom_site_aniso_U_33
_atom_site_aniso_U_23
_atom_site_aniso_U_13
_atom_site_aniso_U_12
Eu1 0.03746(9) 0.02701(8) 0.02717(8) -0.00091(6) 0.00868(5) -0.00172(6)
O1 0.0394(11) 0.0309(12) 0.0492(12) 0.0002(9) 0.0165(9) -0.0016(9)
O2 0.100(2) 0.097(2) 0.0420(14) 0.0302(15) 0.0304(14) 0.0363(19)
O3 0.0550(15) 0.0518(15) 0.0474(14) 0.0032(11) 0.0186(11) 0.0102(12)
O4 0.0644(16) 0.0485(15) 0.0354(12) 0.0066(10) 0.0016(10) -0.0147(12)
O5 0.0529(14) 0.0679(18) 0.0346(11) 0.0106(11) 0.0174(10) 0.0207(12)
O6 0.0626(15) 0.0552(16) 0.0433(13) 0.0098(11) 0.0053(11) -0.0212(12)
O7 0.0531(16) 0.085(2) 0.086(2) -0.0307(17) -0.0002(14) -0.0246(15)
O8 0.0440(13) 0.0553(16) 0.0426(12) -0.0138(11) 0.0096(9) -0.0044(11)
O9 0.076(2) 0.130(3) 0.081(2) 0.003(2) -0.0151(16) -0.051(2)
O10 0.0466(13) 0.0625(18) 0.0556(14) -0.0208(13) 0.0104(10) -0.0012(12)
N1 0.0427(14) 0.0305(14) 0.0273(11) 0.0012(9) 0.0118(9) -0.0025(10)
N2 0.0533(17) 0.0522(19) 0.0465(16) -0.0043(14) 0.0033(13) -0.0155(15)
N3 0.0431(15) 0.0584(19) 0.0293(12) 0.0023(12) 0.0097(10) 0.0073(13)
N4 0.0349(13) 0.0290(13) 0.0325(12) -0.0014(10) 0.0072(9) -0.0028(10)
N5 0.0346(13) 0.0342(14) 0.0466(14) -0.0059(11) 0.0118(10) -0.0003(11)
N6 0.0714(19) 0.0274(14) 0.0363(14) 0.0027(11) 0.0180(12) 0.0009(13)
N7 0.0469(16) 0.0478(18) 0.0436(15) -0.0043(13) 0.0015(12) -0.0066(13)
N8 0.0648(18) 0.0293(14) 0.0322(13) 0.0006(10) 0.0154(11) 0.0001(12)
C1 0.0403(16) 0.0290(15) 0.0357(15) -0.0007(12) 0.0032(11) -0.0033(12)
C2 0.0455(18) 0.0390(19) 0.0497(18) -0.0117(14) 0.0082(14) -0.0043(14)
C3 0.0527(19) 0.055(2) 0.0370(16) 0.0040(15) 0.0219(14) -0.0022(16)
C4 0.0482(17) 0.0325(16) 0.0295(14) -0.0018(12) 0.0108(11) 0.0047(13)
C5 0.106(4) 0.072(3) 0.056(3) 0.007(2) 0.031(2) 0.012(3)
C6 0.0440(16) 0.0344(17) 0.0310(14) -0.0026(12) 0.0118(12) 0.0022(13)
C7 0.058(2) 0.044(2) 0.0352(16) -0.0002(13) 0.0192(14) 0.0058(15)
C8 0.0369(15) 0.0331(16) 0.0284(13) -0.0024(11) 0.0056(10) -0.0040(12)
C9 0.099(3) 0.0274(18) 0.054(2) -0.0027(15) 0.0156(19) 0.0047(18)
C10 0.068(2) 0.0341(18) 0.0329(15) -0.0034(13) 0.0133(14) 0.0072(15)
C11 0.056(2) 0.0295(17) 0.0466(18) 0.0061(14) 0.0051(14) -0.0019(14)
C12 0.0341(15) 0.0324(16) 0.0329(14) 0.0020(12) 0.0024(11) -0.0050(12)
C13 0.0502(18) 0.0416(19) 0.0379(16) 0.0098(14) 0.0058(13) -0.0091(15)
C14 0.0326(14) 0.0325(16) 0.0372(15) -0.0014(12) 0.0059(11) 0.0020(12)
C15 0.0477(18) 0.045(2) 0.0362(16) 0.0073(14) 0.0126(13) -0.0075(15)
C16 0.0524(19) 0.0308(17) 0.0478(18) -0.0012(14) 0.0088(14) 0.0047(14)
C17 0.051(2) 0.047(2) 0.065(2) -0.0099(17) 0.0290(16) -0.0032(16)
C18 0.064(2) 0.0298(17) 0.0396(16) -0.0016(13) 0.0069(14) 0.0077(15)
C19 0.060(2) 0.043(2) 0.082(3) -0.003(2) 0.0201(19) 0.0094(18)
C20 0.0416(16) 0.0384(17) 0.0337(14) 0.0037(12) 0.0111(12) -0.0044(13)
C21 0.102(4) 0.057(3) 0.117(4) -0.019(3) 0.039(3) -0.023(3)
C22 0.0437(17) 0.0343(17) 0.0337(15) 0.0035(12) 0.0051(12) -0.0062(13)

loop_
_atom_type_symbol
_atom_type_description
_atom_type_scat_dispersion_real
_atom_type_scat_dispersion_imag
_atom_type_scat_source
C C 0.0033 0.0016 'International Tables Vol C Tables 4.2.6.8 and 6.1.1.4'
H H 0.0000 0.0000 'International Tables Vol C Tables 4.2.6.8 and 6.1.1.4'
Eu Eu -0.1578 3.6682 'International Tables Vol C Tables 4.2.6.8 and 6.1.1.4'
N N 0.0061 0.0033 'International Tables Vol C Tables 4.2.6.8 and 6.1.1.4'
O O 0.0106 0.0060 'International Tables Vol C Tables 4.2.6.8 and 6.1.1.4'

loop_
_geom_angle_atom_site_label_1
_geom_angle_atom_site_label_2
_geom_angle_atom_site_label_3
_geom_angle
_geom_angle_site_symmetry_1
_geom_angle_site_symmetry_3
_geom_angle_publ_flag
O1 Eu1 O3 71.85(7) . . ?
O1 Eu1 O4 76.69(8) . . ?
O1 Eu1 O5 121.05(7) . . ?
O1 Eu1 O6 80.81(8) . . ?
O1 Eu1 O8 73.15(7) . . ?
O1 Eu1 O10 118.37(8) . . ?
O1 Eu1 N1 120.01(7) . . ?
O1 Eu1 N2 76.06(8) . . ?
O1 Eu1 N4 62.53(7) . . ?
O1 Eu1 N7 95.52(8) . . ?
O1 Eu1 N8 155.07(8) . . ?
O3 Eu1 N1 167.66(8) . . ?
O3 Eu1 N2 91.32(8) . . ?
O3 Eu1 N7 86.66(8) . . ?
O4 Eu1 O3 115.06(8) . . ?
O4 Eu1 O8 146.22(8) . . ?
O4 Eu1 O10 140.69(8) . . ?
O4 Eu1 N1 73.22(8) . . ?
O4 Eu1 N2 25.53(8) . . ?
O4 Eu1 N4 79.70(7) . . ?
O4 Eu1 N7 152.25(8) . . ?
O4 Eu1 N8 80.54(9) . . ?
O5 Eu1 O3 49.20(7) . . ?
O5 Eu1 O4 124.21(8) . . ?
O5 Eu1 O6 78.24(8) . . ?
O5 Eu1 O8 85.03(9) . . ?
O5 Eu1 O10 81.18(9) . . ?
O5 Eu1 N1 118.85(7) . . ?
O5 Eu1 N2 102.08(9) . . ?
O5 Eu1 N4 155.97(8) . . ?
O5 Eu1 N7 82.79(9) . . ?
O5 Eu1 N8 65.16(8) . . ?
O6 Eu1 O3 68.69(8) . . ?
O6 Eu1 O4 50.99(7) . . ?
O6 Eu1 O8 135.49(8) . . ?
O6 Eu1 O10 157.36(9) . . ?
O6 Eu1 N1 114.69(8) . . ?
O6 Eu1 N2 25.55(8) . . ?
O6 Eu1 N4 124.59(8) . . ?
O6 Eu1 N7 155.06(8) . . ?
O6 Eu1 N8 77.01(9) . . ?
O8 Eu1 O3 69.15(8) . . ?
O8 Eu1 O10 50.71(7) . . ?
O8 Eu1 N1 109.55(7) . . ?
O8 Eu1 N2 147.39(8) . . ?
O8 Eu1 N4 73.17(8) . . ?
O8 Eu1 N7 25.15(7) . . ?
O8 Eu1 N8 131.39(8) . . ?
O10 Eu1 O3 104.25(8) . . ?
O10 Eu1 N1 67.89(8) . . ?
O10 Eu1 N2 161.28(8) . . ?
O10 Eu1 N4 77.25(8) . . ?
O10 Eu1 N7 25.56(7) . . ?
O10 Eu1 N8 85.88(9) . . ?
N1 Eu1 N2 94.93(8) . . ?
N1 Eu1 N7 88.62(8) . . ?
N2 Eu1 N7 171.54(9) . . ?
N4 Eu1 O3 127.14(8) . . ?
N4 Eu1 N1 61.82(7) . . ?
N4 Eu1 N2 101.75(8) . . ?
N4 Eu1 N7 73.18(8) . . ?
N8 Eu1 O3 109.69(8) . . ?
N8 Eu1 N1 61.35(8) . . ?
N8 Eu1 N2 79.02(9) . . ?
N8 Eu1 N4 123.00(8) . . ?
N8 Eu1 N7 109.39(9) . . ?
C14 O1 Eu1 121.00(18) . . ?
N3 O3 Eu1 93.83(16) . . ?
N2 O4 Eu1 96.29(18) . . ?
N3 O5 Eu1 100.63(18) . . ?
N2 O6 Eu1 96.44(18) . . ?
N7 O8 Eu1 96.95(17) . . ?
N7 O10 Eu1 95.62(17) . . ?
C6 N1 Eu1 121.47(19) . . ?
C6 N1 C8 118.1(2) . . ?
C8 N1 Eu1 120.38(18) . . ?
O4 N2 Eu1 58.18(15) . . ?
O4 N2 O6 115.9(3) . . ?
O6 N2 Eu1 58.01(15) . . ?
O9 N2 Eu1 174.2(3) . . ?
O9 N2 O4 121.6(3) . . ?
O9 N2 O6 122.5(3) . . ?
O2 N3 Eu1 173.4(3) . . ?
O2 N3 O3 123.0(3) . . ?
O2 N3 O5 120.9(3) . . ?
O3 N3 Eu1 61.64(15) . . ?
O3 N3 O5 116.1(3) . . ?
O5 N3 Eu1 54.65(14) . . ?
C1 N4 Eu1 118.32(18) . . ?
C1 N4 C12 118.8(3) . . ?
C12 N4 Eu1 122.84(19) . . ?
C2 N5 C17 115.2(3) . . ?
C14 N5 C2 126.8(3) . . ?
C14 N5 C17 117.2(3) . . ?
N8 N6 C18 112.6(2) . . ?
O7 N7 Eu1 178.6(3) . . ?
O7 N7 O8 120.9(3) . . ?
O7 N7 O10 122.4(3) . . ?
O8 N7 Eu1 57.89(15) . . ?
O8 N7 O10 116.7(3) . . ?
O10 N7 Eu1 58.82(15) . . ?
N6 N8 Eu1 128.46(18) . . ?
C4 N8 Eu1 123.5(2) . . ?
C4 N8 N6 105.0(2) . . ?
N4 C1 C14 111.4(3) . . ?
N4 C1 C16 121.9(3) . . ?
C16 C1 C14 126.2(3) . . ?
N5 C2 C19 113.9(3) . . ?
C7 C3 C20 120.1(3) . . ?
N8 C4 C6 117.0(3) . . ?
N8 C4 C10 111.1(3) . . ?
C10 C4 C6 131.6(3) . . ?
N1 C6 C4 115.1(2) . . ?
N1 C6 C7 122.2(3) . . ?
C7 C6 C4 122.6(3) . . ?
C3 C7 C6 119.4(3) . . ?
N1 C8 C12 117.1(2) . . ?
N1 C8 C20 123.7(3) . . ?
C20 C8 C12 119.1(3) . . ?
C18 C9 C21 109.4(4) . . ?
C18 C10 C4 105.4(3) . . ?
C16 C11 C22 119.7(3) . . ?
N4 C12 C8 117.3(3) . . ?
N4 C12 C22 123.0(3) . . ?
C22 C12 C8 119.5(3) . . ?
C15 C13 C22 120.7(3) . . ?
O1 C14 Eu1 39.55(13) . . ?
O1 C14 N5 121.6(3) . . ?
O1 C14 C1 115.6(2) . . ?
N5 C14 Eu1 146.4(2) . . ?
N5 C14 C1 122.7(3) . . ?
C1 C14 Eu1 83.80(16) . . ?
C13 C15 C20 121.2(3) . . ?
C11 C16 C1 119.6(3) . . ?
N5 C17 C5 112.8(3) . . ?
N6 C18 C9 121.6(3) . . ?
N6 C18 C10 105.8(3) . . ?
C10 C18 C9 132.3(3) . . ?
C3 C20 C8 116.5(3) . . ?
C3 C20 C15 123.6(3) . . ?
C8 C20 C15 119.9(3) . . ?
C11 C22 C12 116.9(3) . . ?
C11 C22 C13 123.5(3) . . ?
C12 C22 C13 119.5(3) . . ?

loop_
_geom_bond_atom_site_label_1
_geom_bond_atom_site_label_2
_geom_bond_distance
_geom_bond_site_symmetry_2
_geom_bond_publ_flag
Eu1 O1 2.390(2) . ?
Eu1 O3 2.637(2) . ?
Eu1 O4 2.485(2) . ?
Eu1 O5 2.481(2) . ?
Eu1 O6 2.481(2) . ?
Eu1 O8 2.499(2) . ?
Eu1 O10 2.518(2) . ?
Eu1 N1 2.643(2) . ?
Eu1 N2 2.907(3) . ?
Eu1 N4 2.572(2) . ?
Eu1 N7 2.928(3) . ?
Eu1 N8 2.546(3) . ?
O1 C14 1.250(4) . ?
O2 N3 1.214(3) . ?
O3 N3 1.244(4) . ?
O4 N2 1.260(4) . ?
O5 N3 1.272(3) . ?
O6 N2 1.262(4) . ?
O7 N7 1.220(4) . ?
O8 N7 1.254(3) . ?
O9 N2 1.209(4) . ?
O10 N7 1.270(4) . ?
N1 C6 1.332(4) . ?
N1 C8 1.349(4) . ?
N4 C1 1.326(4) . ?
N4 C12 1.352(3) . ?
N5 C2 1.476(4) . ?
N5 C14 1.325(4) . ?
N5 C17 1.482(4) . ?
N6 N8 1.347(4) . ?
N6 C18 1.355(4) . ?
N8 C4 1.336(3) . ?
C1 C14 1.520(4) . ?
C1 C16 1.397(4) . ?
C2 C19 1.509(5) . ?
C3 C7 1.366(5) . ?
C3 C20 1.402(5) . ?
C4 C6 1.461(4) . ?
C4 C10 1.397(4) . ?
C5 C17 1.503(6) . ?
C6 C7 1.404(4) . ?
C8 C12 1.444(4) . ?
C8 C20 1.407(4) . ?
C9 C18 1.485(5) . ?
C9 C21 1.531(7) . ?
C10 C18 1.386(5) . ?
C11 C16 1.370(4) . ?
C11 C22 1.400(5) . ?
C12 C22 1.402(4) . ?
C13 C15 1.344(5) . ?
C13 C22 1.442(4) . ?
C15 C20 1.426(4) . ?
